data_7219726
loop_
_publ_author_name
'Zabierowski, Piotr'
'Matoga, Dariusz'
'Nitek, Wojciech'

_publ_section_title
;
 Cobalt(II) and copper(II) supramolecular networks with 1-iminoisoindoline
 asymmetric pincer
;
_journal_name_full 'RSC Adv.'
_journal_paper_doi 10.1039/C5RA02063H
_journal_year 2015
_chemical_formula_moiety 'C24 H22 Co N4 O4, 1.6(O), H2 O'
_chemical_formula_sum 'C24 H27.2 Co N4 O6.6'
_chemical_formula_weight 536.23
_chemical_name_systematic 5
_space_group_IT_number 14
_symmetry_cell_setting monoclinic
_symmetry_Int_Tables_number 14
_symmetry_space_group_name_Hall '-P 2ybc'
_symmetry_space_group_name_H-M 'P 1 21/c 1'
_atom_sites_solution_hydrogens mixed
_audit_creation_date 2015-02-20T18:24:58-00:00
_audit_creation_method 'WinGX routine CIF_UPDATE'
_audit_update_record
;
2015-02-24 deposited with the CCDC.
2015-02-27 downloaded from the CCDC.
;
_cell_angle_alpha 90
_cell_angle_beta 96.103(3)
_cell_angle_gamma 90
_cell_formula_units_Z 4
_cell_length_a 10.8607(4)
_cell_length_b 10.3695(5)
_cell_length_c 20.7248(9)
_cell_measurement_reflns_used 9739
_cell_measurement_temperature 120(2)
_cell_measurement_theta_max 28.6688
_cell_measurement_theta_min 2.8279
_cell_volume 2320.80(17)
_computing_cell_refinement
;
        CrysAlisPro, Agilent Technologies,
        Version 1.171.36.28 (release 01-02-2013 CrysAlis171 .NET)
        (compiled Feb  1 2013,16:14:44)
;
_computing_data_collection
;
        CrysAlisPro, Agilent Technologies,
        Version 1.171.36.28 (release 01-02-2013 CrysAlis171 .NET)
        (compiled Feb  1 2013,16:14:44)
;
_computing_data_reduction
;
        CrysAlisPro, Agilent Technologies,
        Version 1.171.36.28 (release 01-02-2013 CrysAlis171 .NET)
        (compiled Feb  1 2013,16:14:44)
;
_computing_structure_refinement 'SHELXL-2012 (Sheldrick, 2012)'
_diffrn_ambient_temperature 120(2)
_diffrn_detector_area_resol_mean 10.3756
_diffrn_measured_fraction_theta_full 0.998
_diffrn_measured_fraction_theta_max 0.942
_diffrn_measurement_device_type 'SuperNova, Dual, Cu at zero, Atlas'
_diffrn_measurement_method '\w scans'
_diffrn_orient_matrix_UB_11 0.0527405
_diffrn_orient_matrix_UB_12 0.0381198
_diffrn_orient_matrix_UB_13 -0.0042706
_diffrn_orient_matrix_UB_21 -0.0123514
_diffrn_orient_matrix_UB_22 0.0390731
_diffrn_orient_matrix_UB_23 0.026642
_diffrn_orient_matrix_UB_31 0.0371888
_diffrn_orient_matrix_UB_32 -0.0411568
_diffrn_orient_matrix_UB_33 0.021382
_diffrn_radiation_monochromator mirror
_diffrn_radiation_type MoK\a
_diffrn_radiation_wavelength 0.71073
_diffrn_reflns_av_R_equivalents 0.0901
_diffrn_reflns_av_unetI/netI 0.1018
_diffrn_reflns_Laue_measured_fraction_full 0.998
_diffrn_reflns_Laue_measured_fraction_max 0.942
_diffrn_reflns_limit_h_max 14
_diffrn_reflns_limit_h_min -14
_diffrn_reflns_limit_k_max 13
_diffrn_reflns_limit_k_min -13
_diffrn_reflns_limit_l_max 27
_diffrn_reflns_limit_l_min -27
_diffrn_reflns_number 33308
_diffrn_reflns_point_group_measured_fraction_full 0.998
_diffrn_reflns_point_group_measured_fraction_max 0.942
_diffrn_reflns_theta_full 25.242
_diffrn_reflns_theta_max 28.669
_diffrn_reflns_theta_min 2.965
_exptl_absorpt_coefficient_mu 0.792
_exptl_absorpt_correction_T_max 1
_exptl_absorpt_correction_T_min 0.61572
_exptl_absorpt_correction_type multi-scan
_exptl_absorpt_process_details
;
        CrysAlisPro, Agilent Technologies,
        Version 1.171.36.28 (release 01-02-2013 CrysAlis171 .NET)
        (compiled Feb  1 2013,16:14:44)
        Empirical absorption correction using spherical harmonics,
 implemented in SCALE3 ABSPACK scaling algorithm.
;
_exptl_crystal_colour red
_exptl_crystal_density_diffrn 1.535
_exptl_crystal_description prism
_exptl_crystal_F_000 1116.0
_exptl_crystal_preparation 'Magnetic properties, Luminescent'
_exptl_crystal_size_max 0.295
_exptl_crystal_size_mid 0.287
_exptl_crystal_size_min 0.126
_refine_diff_density_max 0.561
_refine_diff_density_min -0.554
_refine_diff_density_rms 0.07
_refine_ls_extinction_method none
_refine_ls_goodness_of_fit_ref 1.038
_refine_ls_hydrogen_treatment mixed
_refine_ls_matrix_type full
_refine_ls_number_parameters 351
_refine_ls_number_reflns 5633
_refine_ls_number_restraints 8
_refine_ls_restrained_S_all 1.038
_refine_ls_R_factor_all 0.0891
_refine_ls_R_factor_gt 0.0541
_refine_ls_shift/su_max 0
_refine_ls_shift/su_mean 0
_refine_ls_structure_factor_coef Fsqd
_refine_ls_weighting_details
;
 w=1/[\s^2^(Fo^2^)+(0.0460P)^2^+2.5332P]
 where P=(Fo^2^+2Fc^2^)/3
;
_refine_ls_weighting_scheme calc
_refine_ls_wR_factor_gt 0.1214
_refine_ls_wR_factor_ref 0.1409
_reflns_number_gt 3806
_reflns_number_total 5633
_reflns_threshold_expression 'I > 2\s(I)'
_cod_data_source_file c5ra02063h2.cif
_cod_data_source_block 5
_cod_original_sg_symbol_H-M 'P 21/c'
_cod_original_formula_sum 'C24 H27.20 Co N4 O6.60'
_cod_database_code 7219726
_shelx_estimated_absorpt_t_min 0.8
_shelx_estimated_absorpt_t_max 0.907
_shelxl_version_number 2012-9

loop_
_symmetry_equiv_pos_as_xyz
'x, y, z'
'-x, y+1/2, -z+1/2'
'-x, -y, -z'
'x, -y-1/2, z-1/2'

loop_
_atom_site_label
_atom_site_type_symbol
_atom_site_fract_x
_atom_site_fract_y
_atom_site_fract_z
_atom_site_U_iso_or_equiv
_atom_site_adp_type
_atom_site_occupancy
_atom_site_calc_flag
_atom_site_disorder_assembly
_atom_site_disorder_group
Co1 Co 0.12880(3) 0.93878(5) 0.14836(2) 0.04000(15) Uani 1 d . .
N1 N -0.0087(2) 0.8210(2) 0.09840(12) 0.0327(5) Uani 1 d . .
N2 N 0.1630(2) 0.9740(2) 0.05296(11) 0.0303(5) Uani 1 d . .
N3 N 0.2846(2) 1.1605(2) 0.06235(13) 0.0366(6) Uani 1 d . .
N4 N 0.2673(2) 1.0519(3) 0.20078(13) 0.0514(8) Uani 1 d . .
C1 C -0.1018(3) 0.7572(3) 0.12276(16) 0.0393(7) Uani 1 d . .
H1 H -0.1263 0.7835 0.1634 0.047 Uiso 1 calc . .
C2 C -0.1623(3) 0.6558(3) 0.09096(17) 0.0445(8) Uani 1 d . .
H2 H -0.228 0.6132 0.1091 0.053 Uiso 1 calc . .
C3 C -0.1260(3) 0.6161(3) 0.03158(18) 0.0436(8) Uani 1 d . .
H3 H -0.1643 0.544 0.0094 0.052 Uiso 1 calc . .
C4 C -0.0335(3) 0.6832(3) 0.00554(15) 0.0361(7) Uani 1 d . .
H4 H -0.008 0.659 -0.0352 0.043 Uiso 1 calc . .
C5 C 0.0220(2) 0.7869(3) 0.03993(14) 0.0303(6) Uani 1 d . .
C6 C 0.1225(2) 0.8635(3) 0.01189(13) 0.0296(6) Uani 1 d . .
H6A H 0.1943 0.8066 0.0074 0.036 Uiso 1 calc . .
H6B H 0.091 0.8947 -0.0319 0.036 Uiso 1 calc . .
C7 C 0.2451(2) 1.0504(3) 0.03093(13) 0.0268(6) Uani 1 d . .
C8 C 0.3151(2) 1.0409(3) -0.02669(13) 0.0274(6) Uani 1 d . .
C9 C 0.3110(2) 0.9530(3) -0.07785(14) 0.0319(6) Uani 1 d . .
H9 H 0.2521 0.885 -0.0815 0.038 Uiso 1 calc . .
C10 C 0.3950(3) 0.9675(3) -0.12314(15) 0.0398(7) Uani 1 d . .
H10 H 0.3929 0.9089 -0.1585 0.048 Uiso 1 calc . .
C11 C 0.4822(3) 1.0657(3) -0.11811(16) 0.0421(8) Uani 1 d . .
H11 H 0.5401 1.0721 -0.1492 0.051 Uiso 1 calc . .
C12 C 0.4854(3) 1.1536(3) -0.06853(16) 0.0394(7) Uani 1 d . .
H12 H 0.5446 1.2214 -0.0652 0.047 Uiso 1 calc . .
C13 C 0.4009(2) 1.1416(3) -0.02346(14) 0.0317(6) Uani 1 d . .
C14 C 0.3856(3) 1.2237(3) 0.03390(16) 0.0391(7) Uani 1 d . .
H14A H 0.462 1.2249 0.0645 0.047 Uiso 1 calc . .
H14B H 0.3634 1.3133 0.0208 0.047 Uiso 1 calc . .
C15 C 0.2338(3) 1.2157(3) 0.11811(17) 0.0473(9) Uani 1 d . .
H15A H 0.1451 1.1924 0.1166 0.057 Uiso 1 calc . .
H15B H 0.2395 1.3109 0.1161 0.057 Uiso 1 calc . .
C16 C 0.3006(3) 1.1695(4) 0.18094(17) 0.0506(9) Uani 1 d . .
C17 C 0.3956(3) 1.2397(5) 0.2148(2) 0.0678(13) Uani 1 d . .
H17 H 0.4173 1.3226 0.2001 0.081 Uiso 1 calc . .
C18 C 0.4581(4) 1.1872(6) 0.2702(2) 0.0795(16) Uani 1 d . .
H18 H 0.5249 1.2325 0.2933 0.095 Uiso 1 calc . .
C19 C 0.4227(3) 1.0691(6) 0.29146(19) 0.0723(15) Uani 1 d . .
H19 H 0.4636 1.0323 0.3299 0.087 Uiso 1 calc . .
C20 C 0.3265(3) 1.0039(5) 0.25606(16) 0.0647(12) Uani 1 d . .
H20 H 0.3015 0.9226 0.2713 0.078 Uiso 1 calc . .
O1A O -0.0132(3) 1.0961(4) 0.16298(18) 0.0344(10) Uiso 0.67 d A 1
O2A O 0.0296(3) 0.9517(4) 0.24007(16) 0.0352(8) Uiso 0.67 d A 1
O3A O -0.2432(3) 1.2689(4) 0.34423(18) 0.0338(9) Uiso 0.67 d A 1
O4A O -0.2843(4) 1.0981(5) 0.3996(3) 0.0874(17) Uani 0.67 d A 1
C21A C -0.0301(4) 1.0488(5) 0.2174(2) 0.0318(9) Uiso 0.67 d A 1
C22A C -0.1218(5) 1.1194(7) 0.2556(2) 0.0544(15) Uani 0.67 d A 1
H22A H -0.0913 1.2087 0.2627 0.065 Uiso 0.67 calc A 1
H22B H -0.2013 1.1248 0.2275 0.065 Uiso 0.67 calc A 1
C23A C -0.1486(4) 1.0673(5) 0.3193(2) 0.0419(11) Uani 0.67 d A 1
H23A H -0.0693 1.0538 0.3467 0.05 Uiso 0.67 calc A 1
H23B H -0.1891 0.9821 0.3124 0.05 Uiso 0.67 calc A 1
C24A C -0.2315(4) 1.1538(6) 0.3560(3) 0.0391(11) Uani 0.67 d A 1
O1B O -0.0164(6) 1.0589(7) 0.1729(3) 0.0278(17) Uiso 0.33 d A 2
O2B O 0.0468(6) 0.8951(7) 0.2357(3) 0.0341(15) Uiso 0.33 d A 2
O3B O -0.2475(6) 1.3131(7) 0.3383(3) 0.0302(18) Uiso 0.33 d A 2
O4B O -0.2855(9) 1.0927(9) 0.3559(4) 0.050(2) Uiso 0.33 d A 2
C21B C -0.0220(9) 0.9953(10) 0.2255(4) 0.0318(9) Uiso 0.33 d A 2
C22B C -0.1154(9) 1.0201(9) 0.2727(5) 0.041(2) Uiso 0.33 d A 2
H22C H -0.0772 1.0001 0.3171 0.049 Uiso 0.33 calc A 2
H22D H -0.1865 0.961 0.2628 0.049 Uiso 0.33 calc A 2
C23B C -0.1623(9) 1.1572(9) 0.2712(5) 0.033(2) Uiso 0.33 d A 2
H23C H -0.2137 1.1717 0.2295 0.04 Uiso 0.33 calc A 2
H23D H -0.0905 1.2163 0.2728 0.04 Uiso 0.33 calc A 2
C24B C -0.2397(10) 1.1922(13) 0.3272(6) 0.041(3) Uiso 0.33 d A 2
O6C O -0.3453(5) 1.1066(6) 0.5367(3) 0.0481(14) Uani 0.4 d B 3
O6B O -0.4017(7) 1.0539(7) 0.4592(4) 0.0436(13) Uiso 0.3 d C 2
O5 O 0.1114(3) 0.8306(3) 0.36521(13) 0.0627(7) Uani 1 d . .
O7 O -0.3533(4) 1.1238(5) 0.6011(3) 0.0748(15) Uani 0.6 d D 1
O6A O -0.4326(7) 1.0386(7) 0.4861(4) 0.0436(13) Uiso 0.3 d E 1
H5A H 0.091(4) 0.874(3) 0.3283(14) 0.087(15) Uiso 1 d . .
H5B H 0.078(3) 0.756(2) 0.3555(15) 0.033(9) Uiso 1 d . .

loop_
_atom_site_aniso_label
_atom_site_aniso_U_11
_atom_site_aniso_U_22
_atom_site_aniso_U_33
_atom_site_aniso_U_23
_atom_site_aniso_U_13
_atom_site_aniso_U_12
Co1 0.0242(2) 0.0742(3) 0.0219(2) -0.0006(2) 0.00383(15) -0.00440(19)
N1 0.0247(11) 0.0438(14) 0.0305(13) 0.0073(11) 0.0076(9) -0.0014(10)
N2 0.0242(11) 0.0416(14) 0.0255(12) -0.0043(10) 0.0042(9) -0.0042(10)
N3 0.0269(11) 0.0420(14) 0.0418(15) -0.0137(12) 0.0076(10) -0.0070(10)
N4 0.0291(13) 0.100(3) 0.0255(14) -0.0151(15) 0.0044(11) -0.0028(15)
C1 0.0285(14) 0.0522(19) 0.0388(17) 0.0112(15) 0.0111(12) 0.0030(13)
C2 0.0315(15) 0.0436(19) 0.061(2) 0.0154(16) 0.0155(15) -0.0036(14)
C3 0.0378(16) 0.0325(16) 0.062(2) 0.0017(15) 0.0098(15) -0.0033(13)
C4 0.0344(15) 0.0350(16) 0.0401(17) -0.0003(13) 0.0097(13) -0.0021(12)
C5 0.0245(12) 0.0374(16) 0.0292(14) 0.0067(12) 0.0040(11) 0.0007(11)
C6 0.0259(12) 0.0372(16) 0.0265(14) -0.0027(12) 0.0059(11) -0.0039(11)
C7 0.0211(12) 0.0361(15) 0.0227(13) -0.0034(11) 0.0001(10) -0.0008(11)
C8 0.0219(12) 0.0333(15) 0.0273(14) 0.0030(11) 0.0031(10) 0.0012(10)
C9 0.0251(13) 0.0415(17) 0.0298(15) 0.0004(12) 0.0061(11) -0.0026(12)
C10 0.0336(15) 0.056(2) 0.0305(16) -0.0012(14) 0.0087(12) 0.0012(14)
C11 0.0299(14) 0.058(2) 0.0401(18) 0.0147(16) 0.0128(13) 0.0036(14)
C12 0.0276(14) 0.0412(18) 0.050(2) 0.0147(15) 0.0065(13) -0.0051(12)
C13 0.0230(12) 0.0324(15) 0.0394(17) 0.0052(13) 0.0021(11) 0.0009(11)
C14 0.0264(13) 0.0363(16) 0.054(2) -0.0057(15) 0.0027(13) -0.0067(12)
C15 0.0314(15) 0.058(2) 0.053(2) -0.0263(17) 0.0063(14) -0.0042(14)
C16 0.0273(15) 0.080(3) 0.045(2) -0.0323(19) 0.0071(14) -0.0023(16)
C17 0.0365(18) 0.093(3) 0.072(3) -0.053(2) -0.0005(18) -0.0003(19)
C18 0.038(2) 0.134(4) 0.065(3) -0.068(3) -0.0034(19) -0.002(2)
C19 0.0329(18) 0.149(5) 0.033(2) -0.033(3) -0.0015(15) 0.009(2)
C20 0.0324(17) 0.134(4) 0.0278(17) -0.014(2) 0.0030(14) -0.002(2)
O4A 0.049(2) 0.125(4) 0.096(4) 0.064(3) 0.041(2) 0.035(2)
C22A 0.046(3) 0.086(5) 0.031(3) 0.003(3) 0.004(2) 0.026(3)
C23A 0.044(3) 0.047(3) 0.036(3) -0.003(2) 0.008(2) -0.002(2)
C24A 0.0163(19) 0.063(4) 0.038(3) 0.005(3) 0.0057(19) -0.001(2)
O6C 0.035(3) 0.053(4) 0.056(4) 0.001(3) 0.006(3) 0.007(3)
O5 0.092(2) 0.0626(18) 0.0370(15) 0.0039(14) 0.0221(14) -0.0057(16)
O7 0.044(2) 0.087(3) 0.096(4) 0.046(3) 0.021(2) 0.021(2)

loop_
_atom_type_symbol
_atom_type_description
_atom_type_scat_dispersion_real
_atom_type_scat_dispersion_imag
_atom_type_scat_source
C C 0.0033 0.0016 'International Tables Vol C Tables 4.2.6.8 and 6.1.1.4'
H H 0 0 'International Tables Vol C Tables 4.2.6.8 and 6.1.1.4'
Co Co 0.3494 0.9721 'International Tables Vol C Tables 4.2.6.8 and 6.1.1.4'
N N 0.0061 0.0033 'International Tables Vol C Tables 4.2.6.8 and 6.1.1.4'
O O 0.0106 0.006 'International Tables Vol C Tables 4.2.6.8 and 6.1.1.4'

loop_
_exptl_crystal_face_index_h
_exptl_crystal_face_index_k
_exptl_crystal_face_index_l
_exptl_crystal_face_perp_dist
-1 -5 27 0.1277
-15 2 0 0.0689
8 -8 17 0.0969
0 14 5 0.1409
2 -13 -14 0.1405
-8 12 9 0.1334
11 -10 -11 0.1264
-2 0 29 0.1423
-11 10 6 0.1182
7 1 -27 0.1464
15 -3 -9 0.0954
12 -8 9 0.0819
-9 -4 24 0.1349
-15 4 6 0.0905
15 -1 -1 0.0679
-15 1 2 0.0682
14 5 -2 0.098
14 -1 7 0.0557
11 -6 14 0.0757
-15 -3 -1 0.0682
-14 0 -6 0.0661
11 10 2 0.125
-12 -8 -4 0.1003
11 3 17 0.093
-8 -12 -7 0.123
-11 -1 -18 0.0919
8 3 22 0.1079
-2 -14 -10 0.1344
-8 9 -17 0.0934
7 -4 23 0.0889
-6 0 -25 0.1129

loop_
_geom_angle_atom_site_label_1
_geom_angle_atom_site_label_2
_geom_angle_atom_site_label_3
_geom_angle
_geom_angle_site_symmetry_1
_geom_angle_site_symmetry_3
O3B Co1 N2 94.3(2) 2_545 .
O3B Co1 N1 96.4(2) 2_545 .
N2 Co1 N1 79.88(9) . .
O3B Co1 O1B 155.9(3) 2_545 .
N2 Co1 O1B 109.7(2) . .
N1 Co1 O1B 87.2(2) . .
O3B Co1 N4 82.3(3) 2_545 .
N2 Co1 N4 101.63(10) . .
N1 Co1 N4 178.10(11) . .
O1B Co1 N4 93.3(2) . .
O3B Co1 O2B 94.0(3) 2_545 .
N2 Co1 O2B 165.58(18) . .
N1 Co1 O2B 87.51(19) . .
O1B Co1 O2B 62.3(3) . .
N4 Co1 O2B 91.13(19) . .
N2 Co1 O3A 92.96(12) . 2_545
N1 Co1 O3A 86.23(12) . 2_545
N4 Co1 O3A 92.52(14) . 2_545
N2 Co1 O2A 157.88(12) . .
N1 Co1 O2A 94.03(10) . .
N4 Co1 O2A 84.98(11) . .
O3A Co1 O2A 107.94(14) 2_545 .
N2 Co1 O1A 101.03(12) . .
N1 Co1 O1A 91.48(11) . .
N4 Co1 O1A 89.36(12) . .
O3A Co1 O1A 165.21(14) 2_545 .
O2A Co1 O1A 57.60(14) . .
O3B Co1 C21B 125.0(3) 2_545 .
N2 Co1 C21B 140.2(3) . .
N1 Co1 C21B 88.4(2) . .
O1B Co1 C21B 31.1(3) . .
N4 Co1 C21B 91.1(2) . .
O2B Co1 C21B 31.2(3) . .
C5 N1 C1 118.5(3) . .
C5 N1 Co1 111.43(17) . .
C1 N1 Co1 128.2(2) . .
C7 N2 C6 116.3(2) . .
C7 N2 Co1 129.30(18) . .
C6 N2 Co1 109.95(17) . .
C7 N3 C15 125.8(2) . .
C7 N3 C14 113.4(2) . .
C15 N3 C14 120.8(2) . .
C16 N4 C20 118.3(3) . .
C16 N4 Co1 123.0(2) . .
C20 N4 Co1 118.7(3) . .
N1 C1 C2 122.4(3) . .
N1 C1 H1 118.8 . .
C2 C1 H1 118.8 . .
C1 C2 C3 119.0(3) . .
C1 C2 H2 120.5 . .
C3 C2 H2 120.5 . .
C4 C3 C2 118.9(3) . .
C4 C3 H3 120.6 . .
C2 C3 H3 120.6 . .
C3 C4 C5 118.9(3) . .
C3 C4 H4 120.5 . .
C5 C4 H4 120.5 . .
N1 C5 C4 122.2(3) . .
N1 C5 C6 117.9(2) . .
C4 C5 C6 120.0(3) . .
N2 C6 C5 111.8(2) . .
N2 C6 H6A 109.3 . .
C5 C6 H6A 109.3 . .
N2 C6 H6B 109.3 . .
C5 C6 H6B 109.3 . .
H6A C6 H6B 107.9 . .
N2 C7 N3 122.1(2) . .
N2 C7 C8 131.7(2) . .
N3 C7 C8 106.1(2) . .
C9 C8 C13 119.5(3) . .
C9 C8 C7 132.6(2) . .
C13 C8 C7 107.9(2) . .
C10 C9 C8 118.3(3) . .
C10 C9 H9 120.9 . .
C8 C9 H9 120.9 . .
C9 C10 C11 121.5(3) . .
C9 C10 H10 119.2 . .
C11 C10 H10 119.2 . .
C12 C11 C10 120.5(3) . .
C12 C11 H11 119.8 . .
C10 C11 H11 119.8 . .
C11 C12 C13 118.7(3) . .
C11 C12 H12 120.6 . .
C13 C12 H12 120.6 . .
C12 C13 C8 121.5(3) . .
C12 C13 C14 128.8(3) . .
C8 C13 C14 109.7(2) . .
N3 C14 C13 102.6(2) . .
N3 C14 H14A 111.2 . .
C13 C14 H14A 111.2 . .
N3 C14 H14B 111.2 . .
C13 C14 H14B 111.2 . .
H14A C14 H14B 109.2 . .
N3 C15 C16 112.0(3) . .
N3 C15 H15A 109.2 . .
C16 C15 H15A 109.2 . .
N3 C15 H15B 109.2 . .
C16 C15 H15B 109.2 . .
H15A C15 H15B 107.9 . .
N4 C16 C17 121.9(4) . .
N4 C16 C15 115.7(3) . .
C17 C16 C15 122.4(4) . .
C18 C17 C16 119.0(5) . .
C18 C17 H17 120.5 . .
C16 C17 H17 120.5 . .
C19 C18 C17 119.3(4) . .
C19 C18 H18 120.3 . .
C17 C18 H18 120.3 . .
C18 C19 C20 119.1(4) . .
C18 C19 H19 120.4 . .
C20 C19 H19 120.4 . .
N4 C20 C19 122.3(5) . .
N4 C20 H20 118.9 . .
C19 C20 H20 118.9 . .
C21A O1A Co1 90.3(3) . .
C21A O2A Co1 90.3(3) . .
C24A O3A Co1 137.6(3) . 2
O2A C21A O1A 121.8(4) . .
O2A C21A C22A 121.9(4) . .
O1A C21A C22A 116.3(4) . .
C23A C22A C21A 119.2(5) . .
C23A C22A H22A 107.5 . .
C21A C22A H22A 107.5 . .
C23A C22A H22B 107.5 . .
C21A C22A H22B 107.5 . .
H22A C22A H22B 107 . .
C22A C23A C24A 114.2(5) . .
C22A C23A H23A 108.7 . .
C24A C23A H23A 108.7 . .
C22A C23A H23B 108.7 . .
C24A C23A H23B 108.7 . .
H23A C23A H23B 107.6 . .
O3A C24A O4A 123.0(5) . .
O3A C24A C23A 121.9(5) . .
O4A C24A C23A 115.1(5) . .
C21B O1B Co1 90.4(6) . .
C21B O2B Co1 88.7(5) . .
C24B O3B Co1 131.7(7) . 2
O1B C21B O2B 118.4(8) . .
O1B C21B C22B 124.3(9) . .
O2B C21B C22B 116.9(8) . .
O1B C21B Co1 58.5(5) . .
O2B C21B Co1 60.1(4) . .
C22B C21B Co1 176.1(7) . .
C21B C22B C23B 113.4(8) . .
C21B C22B H22C 108.9 . .
C23B C22B H22C 108.9 . .
C21B C22B H22D 108.9 . .
C23B C22B H22D 108.9 . .
H22C C22B H22D 107.7 . .
C22B C23B C24B 114.5(8) . .
C22B C23B H23C 108.6 . .
C24B C23B H23C 108.6 . .
C22B C23B H23D 108.6 . .
C24B C23B H23D 108.6 . .
H23C C23B H23D 107.6 . .
O3B C24B O4B 130.7(10) . .
O3B C24B C23B 114.6(9) . .
O4B C24B C23B 114.7(10) . .
H5A O5 H5B 101(3) . .

loop_
_geom_bond_atom_site_label_1
_geom_bond_atom_site_label_2
_geom_bond_distance
_geom_bond_site_symmetry_2
Co1 O3B 1.833(7) 2_545
Co1 N2 2.082(2) .
Co1 N1 2.113(2) .
Co1 O1B 2.113(7) .
Co1 N4 2.115(3) .
Co1 O2B 2.149(7) .
Co1 O3A 2.152(4) 2_545
Co1 O2A 2.286(3) .
Co1 O1A 2.287(4) .
Co1 C21B 2.478(9) .
N1 C5 1.338(4) .
N1 C1 1.351(3) .
N2 C7 1.310(3) .
N2 C6 1.467(3) .
N3 C7 1.361(3) .
N3 C15 1.450(4) .
N3 C14 1.455(4) .
N4 C16 1.348(5) .
N4 C20 1.348(5) .
C1 C2 1.371(5) .
C1 H1 0.95 .
C2 C3 1.394(5) .
C2 H2 0.95 .
C3 C4 1.378(4) .
C3 H3 0.95 .
C4 C5 1.391(4) .
C4 H4 0.95 .
C5 C6 1.515(4) .
C6 H6A 0.99 .
C6 H6B 0.99 .
C7 C8 1.486(4) .
C8 C9 1.395(4) .
C8 C13 1.396(4) .
C9 C10 1.385(4) .
C9 H9 0.95 .
C10 C11 1.387(4) .
C10 H10 0.95 .
C11 C12 1.371(5) .
C11 H11 0.95 .
C12 C13 1.383(4) .
C12 H12 0.95 .
C13 C14 1.486(4) .
C14 H14A 0.99 .
C14 H14B 0.99 .
C15 C16 1.500(5) .
C15 H15A 0.99 .
C15 H15B 0.99 .
C16 C17 1.391(5) .
C17 C18 1.382(7) .
C17 H17 0.95 .
C18 C19 1.370(7) .
C18 H18 0.95 .
C19 C20 1.387(5) .
C19 H19 0.95 .
C20 H20 0.95 .
O1A C21A 1.261(6) .
O2A C21A 1.261(5) .
O3A C24A 1.221(7) .
O3A Co1 2.152(4) 2
O4A C24A 1.261(7) .
C21A C22A 1.523(7) .
C22A C23A 1.485(7) .
C22A H22A 0.99 .
C22A H22B 0.99 .
C23A C24A 1.529(6) .
C23A H23A 0.99 .
C23A H23B 0.99 .
O1B C21B 1.281(11) .
O2B C21B 1.285(11) .
O3B C24B 1.279(14) .
O3B Co1 1.833(7) 2
O4B C24B 1.315(15) .
C21B C22B 1.504(11) .
C22B C23B 1.509(11) .
C22B H22C 0.99 .
C22B H22D 0.99 .
C23B C24B 1.546(12) .
C23B H23C 0.99 .
C23B H23D 0.99 .
O5 H5A 0.895(18) .
O5 H5B 0.874(17) .
O6A O6A 1.816(16) 3_476

loop_
_geom_hbond_atom_site_label_D
_geom_hbond_atom_site_label_H
_geom_hbond_atom_site_label_A
_geom_hbond_distance_DH
_geom_hbond_distance_HA
_geom_hbond_distance_DA
_geom_hbond_angle_DHA
_geom_hbond_site_symmetry_A
C15 H15A O1B 0.99 2.61 3.460(8) 144.5 .
C23B H23D O2B 0.99 1.93 2.779(12) 142.6 2
C1 H1 O2B 0.95 2.55 3.054(7) 113.1 .
C4 H4 O5 0.95 2.55 3.454(4) 158.2 4_575
C14 H14A O7 0.99 2.6 3.412(5) 139.8 4_685
C14 H14B O6B 0.99 2.56 3.431(8) 147.1 2
C14 H14B O6A 0.99 2.46 3.337(8) 147 2
C15 H15A O1A 0.99 2.29 3.182(5) 149.9 .
C15 H15A O1B 0.99 2.61 3.460(8) 144.5 .
C19 H19 O7 0.95 2.54 3.144(7) 121.4 3_576
C22A H22A O2A 0.99 2.61 3.587(8) 169.4 2
C23B H23D O2B 0.99 1.93 2.779(12) 142.6 2
O5 H5A O2A 0.895(18) 2.04(2) 2.933(5) 172(4) .
O5 H5A O2B 0.895(18) 1.94(3) 2.782(7) 156(4) .
O5 H5B O1A 0.874(17) 1.821(18) 2.694(5) 178(3) 2_545
O5 H5B O1B 0.874(17) 2.21(2) 3.075(8) 172(3) 2_545

loop_
_geom_torsion_atom_site_label_1
_geom_torsion_atom_site_label_2
_geom_torsion_atom_site_label_3
_geom_torsion_atom_site_label_4
_geom_torsion
_geom_torsion_site_symmetry_1
C5 N1 C1 C2 2.7(4) .
Co1 N1 C1 C2 -160.4(2) .
N1 C1 C2 C3 0.6(5) .
C1 C2 C3 C4 -2.4(5) .
C2 C3 C4 C5 1.1(5) .
C1 N1 C5 C4 -4.1(4) .
Co1 N1 C5 C4 161.7(2) .
C1 N1 C5 C6 177.2(2) .
Co1 N1 C5 C6 -17.1(3) .
C3 C4 C5 N1 2.2(4) .
C3 C4 C5 C6 -179.1(3) .
C7 N2 C6 C5 -176.4(2) .
Co1 N2 C6 C5 25.0(3) .
N1 C5 C6 N2 -5.3(3) .
C4 C5 C6 N2 175.9(2) .
C6 N2 C7 N3 175.9(2) .
Co1 N2 C7 N3 -30.4(4) .
C6 N2 C7 C8 -6.0(4) .
Co1 N2 C7 C8 147.7(2) .
C15 N3 C7 N2 -7.6(4) .
C14 N3 C7 N2 173.5(3) .
C15 N3 C7 C8 174.0(3) .
C14 N3 C7 C8 -4.9(3) .
N2 C7 C8 C9 4.7(5) .
N3 C7 C8 C9 -177.0(3) .
N2 C7 C8 C13 -173.5(3) .
N3 C7 C8 C13 4.8(3) .
C13 C8 C9 C10 1.5(4) .
C7 C8 C9 C10 -176.6(3) .
C8 C9 C10 C11 0.6(4) .
C9 C10 C11 C12 -1.6(5) .
C10 C11 C12 C13 0.6(5) .
C11 C12 C13 C8 1.5(4) .
C11 C12 C13 C14 -179.9(3) .
C9 C8 C13 C12 -2.5(4) .
C7 C8 C13 C12 175.9(3) .
C9 C8 C13 C14 178.6(3) .
C7 C8 C13 C14 -2.9(3) .
C7 N3 C14 C13 3.1(3) .
C15 N3 C14 C13 -175.8(3) .
C12 C13 C14 N3 -178.7(3) .
C8 C13 C14 N3 0.1(3) .
C7 N3 C15 C16 92.0(4) .
C14 N3 C15 C16 -89.1(4) .
C20 N4 C16 C17 1.7(5) .
Co1 N4 C16 C17 -177.2(2) .
C20 N4 C16 C15 178.3(3) .
Co1 N4 C16 C15 -0.7(4) .
N3 C15 C16 N4 -80.4(3) .
N3 C15 C16 C17 96.1(4) .
N4 C16 C17 C18 0.4(5) .
C15 C16 C17 C18 -175.9(3) .
C16 C17 C18 C19 -1.9(6) .
C17 C18 C19 C20 1.3(6) .
C16 N4 C20 C19 -2.4(5) .
Co1 N4 C20 C19 176.6(3) .
C18 C19 C20 N4 0.9(6) .
Co1 O2A C21A O1A -1.7(5) .
Co1 O2A C21A C22A -178.6(4) .
Co1 O1A C21A O2A 1.7(5) .
Co1 O1A C21A C22A 178.8(4) .
O2A C21A C22A C23A -4.4(8) .
O1A C21A C22A C23A 178.5(5) .
C21A C22A C23A C24A 174.0(4) .
Co1 O3A C24A O4A 113.4(6) 2
Co1 O3A C24A C23A -65.2(8) 2
C22A C23A C24A O3A -20.9(7) .
C22A C23A C24A O4A 160.4(5) .
Co1 O1B C21B O2B -4.7(9) .
Co1 O1B C21B C22B -176.8(9) .
Co1 O2B C21B O1B 4.6(9) .
Co1 O2B C21B C22B 177.3(8) .
O1B C21B C22B C23B -26.6(14) .
O2B C21B C22B C23B 161.2(8) .
C21B C22B C23B C24B -169.5(8) .
Co1 O3B C24B O4B 128.1(11) 2
Co1 O3B C24B C23B -51.1(13) 2
C22B C23B C24B O3B 159.6(9) .
C22B C23B C24B O4B -19.8(13) .
